data_7129566
loop_
_publ_author_name
'Sperling, Joseph M.'
'Beck, Nicholas B.'
'Scheibe, Benjamin'
'Bai, Zhuanling'
'Brannon, Jacob Preston'
'Gomez Martinez, Daniela'
'Gr\"odler, Dennis'
'Johnson, Jason A.'
'Lin, Xinsong'
'Rotermund, Brian Matthew'
'Albrecht-Schoenzart, Thomas'

_publ_section_title
;
 Synthesis, Characterization, and High-Pressure Studies of a 3D
 Berkelium(III) Carboxylate Framework Material
;
_journal_name_full 'Chemical Communications'
_journal_paper_doi 10.1039/D1CC06958F
_journal_year 2022
_chemical_formula_moiety 'C6 H8 Bk O10, H2 O'
_chemical_formula_sum 'C6 H10 Bk O11'
_chemical_formula_weight 507.14
_space_group_crystal_system monoclinic
_space_group_IT_number 14
_space_group_name_Hall '-P 2yn'
_space_group_name_H-M_alt 'P 1 21/n 1'
_atom_sites_solution_hydrogens difmap
_audit_creation_date 2021-11-18
_audit_creation_method
;
Olex2 1.2
(compiled 2018.05.29 svn.r3508 for OlexSys, GUI svn.r5506)
;
_audit_update_record
;
2021-12-02 deposited with the CCDC.	2022-01-13 downloaded from the CCDC.
;
_cell_angle_alpha 90
_cell_angle_beta 96.023(2)
_cell_angle_gamma 90
_cell_formula_units_Z 4
_cell_length_a 8.4703(2)
_cell_length_b 13.0851(3)
_cell_length_c 9.5474(2)
_cell_measurement_reflns_used 13538
_cell_measurement_temperature 100.01(10)
_cell_measurement_theta_max 30.4640
_cell_measurement_theta_min 3.4340
_cell_volume 1052.34(4)
_computing_cell_refinement 'CrysAlisPro 1.171.41.115a (Rigaku OD, 2021)'
_computing_data_collection 'CrysAlisPro 1.171.41.115a (Rigaku OD, 2021)'
_computing_data_reduction 'CrysAlisPro 1.171.41.115a (Rigaku OD, 2021)'
_computing_molecular_graphics 'Olex2 (Dolomanov et al., 2009)'
_computing_publication_material 'Olex2 (Dolomanov et al., 2009)'
_computing_structure_refinement 'XL (Sheldrick, 2008)'
_computing_structure_solution 'SHELXT 2018/2 (Sheldrick, 2018)'
_diffrn_ambient_temperature 100.15
_diffrn_detector_area_resol_mean 10.0000
_diffrn_detector_type HyPix
_diffrn_measured_fraction_theta_full 0.998
_diffrn_measured_fraction_theta_max 0.988
_diffrn_measurement_details
;
List of Runs (angles in degrees, time in seconds):

  # Type    Start    End  Width  t~exp~   \w     \q     \k     \f   Frames
#--------------------------------------------------------------------------
  1  \w    -61.00  33.00   0.50    7.00    --   11.88 -70.00  -8.00  188
  2  \w     -9.00  85.00   0.50    7.00    --   11.88  70.00 123.00  188
  3  \w    -12.00  25.00   0.50    7.00    --   11.88  77.00 -30.00   74
  4  \w    -12.00  25.00   0.50    7.00    --   11.88  77.00 -90.00   74
  5  \w    -25.00  36.00   0.50    7.00    --   11.88 -77.00  90.00  122
  6  \w     -7.00  22.00   0.50    7.00    --  -12.97 -99.00 -60.00   58
  7  \w     -7.00  22.00   0.50    7.00    --  -12.97 -99.00 -30.00   58
  8  \w     -7.00  22.00   0.50    7.00    --  -12.97 -99.00-180.00   58
  9  \w     -7.00  22.00   0.50    7.00    --  -12.97 -99.00-150.00   58
 10  \w    -37.00 -10.00   0.50    7.00    --  -12.97  77.00-180.00   54
;
_diffrn_measurement_device 'four-circle diffractometer'
_diffrn_measurement_device_type 'XtaLAB Synergy, Dualflex, HyPix'
_diffrn_measurement_method '\w scans'
_diffrn_radiation_type MoK\a
_diffrn_radiation_wavelength 0.71073
_diffrn_reflns_av_R_equivalents 0.0210
_diffrn_reflns_av_unetI/netI 0.0144
_diffrn_reflns_Laue_measured_fraction_full 0.998
_diffrn_reflns_Laue_measured_fraction_max 0.988
_diffrn_reflns_limit_h_max 11
_diffrn_reflns_limit_h_min -12
_diffrn_reflns_limit_k_max 18
_diffrn_reflns_limit_k_min -18
_diffrn_reflns_limit_l_max 13
_diffrn_reflns_limit_l_min -13
_diffrn_reflns_number 15900
_diffrn_reflns_point_group_measured_fraction_full 0.998
_diffrn_reflns_point_group_measured_fraction_max 0.988
_diffrn_reflns_theta_full 25.242
_diffrn_reflns_theta_max 30.518
_diffrn_reflns_theta_min 3.397
_exptl_absorpt_coefficient_mu 7.805
_exptl_absorpt_correction_T_max 0.57997
_exptl_absorpt_correction_T_min 0.57195
_exptl_absorpt_correction_type multi-scan
_exptl_absorpt_process_details
;
CrysAlisPro 1.171.41.115a (Rigaku Oxford Diffraction, 2021)
Spherical absorption correction
using equivalent radius and absorption coefficient.
Empirical absorption correction using spherical harmonics,
implemented in SCALE3 ABSPACK scaling algorithm.
;
_exptl_crystal_colour 'clear light green'
_exptl_crystal_colour_lustre clear
_exptl_crystal_colour_modifier light
_exptl_crystal_colour_primary green
_exptl_crystal_density_diffrn 3.201
_exptl_crystal_description block
_exptl_crystal_F_000 924
_exptl_crystal_size_max 0.19
_exptl_crystal_size_mid 0.09
_exptl_crystal_size_min 0.06
_exptl_crystal_size_rad 0.048
_refine_diff_density_max 0.910
_refine_diff_density_min -0.892
_refine_diff_density_rms 0.132
_refine_ls_extinction_coef 0.00070(6)
_refine_ls_extinction_expression Fc^*^=kFc[1+0.001xFc^2^\l^3^/sin(2\q)]^-1/4^
_refine_ls_extinction_method 'SHELXL-2014/7 (Sheldrick 2014'
_refine_ls_goodness_of_fit_ref 1.156
_refine_ls_hydrogen_treatment refall
_refine_ls_matrix_type full
_refine_ls_number_parameters 204
_refine_ls_number_reflns 3174
_refine_ls_number_restraints 0
_refine_ls_restrained_S_all 1.156
_refine_ls_R_factor_all 0.0142
_refine_ls_R_factor_gt 0.0133
_refine_ls_shift/su_max 0.003
_refine_ls_shift/su_mean 0.000
_refine_ls_structure_factor_coef Fsqd
_refine_ls_weighting_details 'w=1/[\s^2^(Fo^2^)+(0.0091P)^2^+2.1952P] where P=(Fo^2^+2Fc^2^)/3'
_refine_ls_weighting_scheme calc
_refine_ls_wR_factor_gt 0.0292
_refine_ls_wR_factor_ref 0.0294
_reflns_Friedel_coverage 0.000
_reflns_number_gt 3079
_reflns_number_total 3174
_reflns_threshold_expression 'I > 2\s(I)'
_cod_data_source_file d1cc06958f2.cif
_cod_data_source_block bk_mell_mo
_cod_database_code 7129566
_shelx_shelxl_version_number 2014/7
_shelx_space_group_comment
;
The symmetry employed for this shelxl refinement is uniquely defined
by the following loop, which should always be used as a source of
symmetry information in preference to the above space-group names.
They are only intended as comments.
;
_shelx_estimated_absorpt_t_max 0.652
_shelx_estimated_absorpt_t_min 0.319
_olex2_refinement_description
;
;
_olex2_submission_special_instructions 'No special instructions were received'
_oxdiff_exptl_absorpt_empirical_details
;
Empirical correction (ABSPACK) includes:
- Absorption correction using spherical harmonics
- Frame scaling
- Detector area scaling
;

loop_
_space_group_symop_operation_xyz
'x, y, z'
'-x+1/2, y+1/2, -z+1/2'
'-x, -y, -z'
'x-1/2, -y-1/2, z-1/2'

loop_
_atom_site_label
_atom_site_type_symbol
_atom_site_fract_x
_atom_site_fract_y
_atom_site_fract_z
_atom_site_U_iso_or_equiv
_atom_site_adp_type
_atom_site_occupancy
_atom_site_site_symmetry_order
_atom_site_calc_flag
_atom_site_refinement_flags_posn
_atom_site_refinement_flags_adp
_atom_site_refinement_flags_occupancy
_atom_site_disorder_assembly
_atom_site_disorder_group
Bk1 Bk 0.45019(2) 0.73339(2) 0.50504(2) 0.00427(3) Uani 1 1 d . . . . .
O1 O 0.5526(2) 0.29370(13) 0.75598(18) 0.0083(3) Uani 1 1 d . . . . .
O4 O 0.14546(19) 0.62622(13) 1.10017(18) 0.0101(3) Uani 1 1 d . . . . .
O3 O 0.21040(19) 0.71264(13) 0.91589(18) 0.0081(3) Uani 1 1 d . . . . .
O3W O 0.3624(2) 0.89506(14) 0.3892(2) 0.0122(3) Uani 1 1 d . . . . .
O4W O 0.6673(2) 0.62528(14) 0.6195(2) 0.0114(3) Uani 1 1 d . . . . .
O2W O 0.1788(2) 0.71362(15) 0.3929(2) 0.0126(3) Uani 1 1 d . . . . .
O2 O 0.5446(2) 0.43314(13) 0.62722(18) 0.0113(3) Uani 1 1 d . . . . .
O1W O 0.3416(2) 0.81517(14) 0.6951(2) 0.0125(3) Uani 1 1 d . . . . .
O1S O -0.0273(2) 0.63661(15) 0.5585(2) 0.0128(3) Uani 1 1 d . . . . .
O1B O 0.34678(19) 0.61478(13) 0.65699(17) 0.0084(3) Uani 1 1 d . . . . .
O2B O 0.1655(2) 0.50729(13) 0.72423(19) 0.0111(3) Uani 1 1 d . . . . .
C1 C 0.2387(3) 0.64278(16) 1.0058(2) 0.0056(4) Uani 1 1 d . . . . .
C3 C 0.5430(2) 0.38958(17) 0.7452(2) 0.0063(4) Uani 1 1 d . . . . .
C6 C 0.5258(2) 0.45106(16) 0.8753(2) 0.0050(4) Uani 1 1 d . . . . .
C2 C 0.2987(3) 0.55087(16) 0.7396(2) 0.0056(4) Uani 1 1 d . . . . .
C4 C 0.3793(2) 0.57299(16) 1.0001(2) 0.0051(4) Uani 1 1 d . . . . .
C5 C 0.4058(2) 0.52528(16) 0.8737(2) 0.0053(4) Uani 1 1 d . . . . .
H1SA H -0.021(5) 0.693(4) 0.613(5) 0.043(12) Uiso 1 1 d . . . . .
H1WA H 0.348(5) 0.880(3) 0.724(4) 0.030(10) Uiso 1 1 d . . . . .
H4WA H 0.754(5) 0.624(3) 0.591(4) 0.020(9) Uiso 1 1 d . . . . .
H1SB H 0.024(5) 0.594(3) 0.599(4) 0.025(10) Uiso 1 1 d . . . . .
H3WA H 0.296(5) 0.892(3) 0.322(5) 0.034(11) Uiso 1 1 d . . . . .
H3WB H 0.386(5) 0.952(3) 0.395(4) 0.024(10) Uiso 1 1 d . . . . .
H2WA H 0.113(6) 0.695(4) 0.435(5) 0.043(13) Uiso 1 1 d . . . . .
H2WB H 0.157(5) 0.696(4) 0.310(5) 0.045(13) Uiso 1 1 d . . . . .
H4WB H 0.632(6) 0.570(4) 0.616(5) 0.049(14) Uiso 1 1 d . . . . .
H1WB H 0.310(5) 0.784(3) 0.762(4) 0.026(10) Uiso 1 1 d . . . . .

loop_
_atom_site_aniso_label
_atom_site_aniso_U_11
_atom_site_aniso_U_22
_atom_site_aniso_U_33
_atom_site_aniso_U_23
_atom_site_aniso_U_13
_atom_site_aniso_U_12
Bk1 0.00475(4) 0.00414(4) 0.00402(4) -0.00046(2) 0.00091(2) -0.00051(2)
O1 0.0116(8) 0.0059(7) 0.0078(8) -0.0007(6) 0.0025(6) -0.0007(6)
O4 0.0074(7) 0.0138(8) 0.0097(8) 0.0031(6) 0.0034(6) 0.0036(6)
O3 0.0074(7) 0.0080(7) 0.0089(8) 0.0014(6) 0.0016(6) 0.0023(6)
O3W 0.0171(9) 0.0062(8) 0.0127(9) 0.0006(6) -0.0015(7) 0.0007(6)
O4W 0.0082(8) 0.0100(8) 0.0158(9) 0.0034(7) 0.0010(6) -0.0009(6)
O2W 0.0089(8) 0.0187(9) 0.0101(9) 0.0018(7) 0.0004(7) -0.0020(6)
O2 0.0196(9) 0.0084(8) 0.0061(8) 0.0004(6) 0.0017(6) 0.0033(6)
O1W 0.0191(9) 0.0060(8) 0.0140(9) -0.0021(7) 0.0099(7) -0.0010(6)
O1S 0.0108(8) 0.0144(9) 0.0131(9) 0.0009(7) 0.0004(6) 0.0027(6)
O1B 0.0105(8) 0.0079(7) 0.0072(8) 0.0026(6) 0.0031(6) 0.0013(6)
O2B 0.0094(8) 0.0093(8) 0.0133(9) 0.0037(6) -0.0045(6) -0.0032(6)
C1 0.0072(9) 0.0042(9) 0.0052(10) -0.0024(7) 0.0002(7) -0.0002(7)
C3 0.0040(9) 0.0094(10) 0.0054(10) -0.0013(8) -0.0001(7) 0.0020(7)
C6 0.0062(9) 0.0036(9) 0.0055(10) -0.0007(7) 0.0020(7) -0.0002(7)
C2 0.0081(10) 0.0033(9) 0.0051(10) -0.0015(7) -0.0005(7) 0.0017(7)
C4 0.0042(9) 0.0043(9) 0.0069(10) 0.0005(7) 0.0011(7) 0.0016(7)
C5 0.0056(9) 0.0043(9) 0.0059(10) 0.0001(7) 0.0008(7) -0.0008(7)

loop_
_atom_type_symbol
_atom_type_description
_atom_type_scat_dispersion_real
_atom_type_scat_dispersion_imag
_atom_type_scat_source
C C 0.0033 0.0016 'International Tables Vol C Tables 4.2.6.8 and 6.1.1.4'
H H 0.0000 0.0000 'International Tables Vol C Tables 4.2.6.8 and 6.1.1.4'
Bk Bk -6.8500 4.9090 'International Tables Vol C Tables 4.2.6.8 and 6.1.1.4'
O O 0.0106 0.0060 'International Tables Vol C Tables 4.2.6.8 and 6.1.1.4'

loop_
_exptl_crystal_face_index_h
_exptl_crystal_face_index_k
_exptl_crystal_face_index_l
_exptl_crystal_face_perp_dist
-4 -5 1 0.0380
1 1 5 0.0891
4 5 0 0.0362
-4 5 1 0.0310
4 -5 -1 0.0291
-5 4 -1 0.0197
-3 -1 -5 0.0457
-1 -1 0 0.0342
4 -5 0 0.0267
-3 5 5 0.0707
4 -5 1 0.0388
1 -1 1 0.0621

loop_
_geom_angle_atom_site_label_1
_geom_angle_atom_site_label_2
_geom_angle_atom_site_label_3
_geom_angle
_geom_angle_site_symmetry_1
_geom_angle_site_symmetry_3
_geom_angle_publ_flag
O1 Bk1 O4 112.91(5) 3_666 4_675 ?
O1 Bk1 O3 68.04(5) 3_666 4_675 ?
O1 Bk1 O2 51.73(5) 3_666 3_666 ?
O1 Bk1 C1 90.08(6) 3_666 4_675 ?
O1 Bk1 C3 25.84(6) 3_666 3_666 ?
O1 Bk1 C2 123.77(5) 3_666 . ?
O1 Bk1 H1WA 143.1(8) 3_666 . ?
O1 Bk1 H4WA 97.1(7) 3_666 . ?
O1 Bk1 H3WA 63.3(8) 3_666 . ?
O1 Bk1 H3WB 79.0(7) 3_666 . ?
O1 Bk1 H2WA 80.9(10) 3_666 . ?
O1 Bk1 H2WB 55.9(10) 3_666 . ?
O1 Bk1 H4WB 102.5(10) 3_666 . ?
O1 Bk1 H1WB 154.8(8) 3_666 . ?
O4 Bk1 C1 25.80(6) 4_675 4_675 ?
O4 Bk1 C3 128.49(6) 4_675 3_666 ?
O4 Bk1 C2 120.79(5) 4_675 . ?
O4 Bk1 H1WA 61.5(7) 4_675 . ?
O4 Bk1 H4WA 75.1(7) 4_675 . ?
O4 Bk1 H3WA 86.3(9) 4_675 . ?
O4 Bk1 H3WB 62.7(7) 4_675 . ?
O4 Bk1 H2WA 141.6(10) 4_675 . ?
O4 Bk1 H2WB 143.2(9) 4_675 . ?
O4 Bk1 H4WB 95.9(11) 4_675 . ?
O4 Bk1 H1WB 81.1(8) 4_675 . ?
O3 Bk1 O4 51.14(5) 4_675 4_675 ?
O3 Bk1 C1 25.35(6) 4_675 4_675 ?
O3 Bk1 C3 77.56(6) 4_675 3_666 ?
O3 Bk1 C2 140.33(5) 4_675 . ?
O3 Bk1 H1WA 112.0(8) 4_675 . ?
O3 Bk1 H4WA 58.2(7) 4_675 . ?
O3 Bk1 H3WA 87.2(8) 4_675 . ?
O3 Bk1 H3WB 75.8(7) 4_675 . ?
O3 Bk1 H2WA 146.7(10) 4_675 . ?
O3 Bk1 H2WB 122.2(10) 4_675 . ?
O3 Bk1 H4WB 82.8(11) 4_675 . ?
O3 Bk1 H1WB 131.6(8) 4_675 . ?
O3W Bk1 O1 72.87(6) . 3_666 ?
O3W Bk1 O4 72.43(6) . 4_675 ?
O3W Bk1 O3 80.96(6) . 4_675 ?
O3W Bk1 O4W 149.48(6) . . ?
O3W Bk1 O2 122.50(6) . 3_666 ?
O3W Bk1 C1 74.86(6) . 4_675 ?
O3W Bk1 C3 97.95(6) . 3_666 ?
O3W Bk1 C2 137.53(6) . . ?
O3W Bk1 H1WA 70.9(8) . . ?
O3W Bk1 H4WA 138.3(7) . . ?
O3W Bk1 H3WA 14.2(9) . . ?
O3W Bk1 H3WB 9.8(7) . . ?
O3W Bk1 H2WA 78.6(10) . . ?
O3W Bk1 H2WB 70.8(9) . . ?
O3W Bk1 H4WB 163.7(11) . . ?
O3W Bk1 H1WB 93.1(8) . . ?
O4W Bk1 O1 106.59(6) . 3_666 ?
O4W Bk1 O4 80.34(6) . 4_675 ?
O4W Bk1 O3 71.19(6) . 4_675 ?
O4W Bk1 O2 71.13(6) . 3_666 ?
O4W Bk1 C1 74.62(6) . 4_675 ?
O4W Bk1 C3 88.20(6) . 3_666 ?
O4W Bk1 C2 69.14(6) . . ?
O4W Bk1 H1WA 108.0(7) . . ?
O4W Bk1 H4WA 13.4(7) . . ?
O4W Bk1 H3WA 158.4(8) . . ?
O4W Bk1 H3WB 141.0(7) . . ?
O4W Bk1 H2WA 131.9(10) . . ?
O4W Bk1 H2WB 135.2(9) . . ?
O4W Bk1 H4WB 15.7(10) . . ?
O4W Bk1 H1WB 96.2(8) . . ?
O2W Bk1 O1 68.93(6) . 3_666 ?
O2W Bk1 O4 140.35(6) . 4_675 ?
O2W Bk1 O3 133.65(6) . 4_675 ?
O2W Bk1 O3W 70.67(6) . . ?
O2W Bk1 O4W 138.74(6) . . ?
O2W Bk1 O2 75.78(6) . 3_666 ?
O2W Bk1 C1 143.56(6) . 4_675 ?
O2W Bk1 C3 71.21(6) . 3_666 ?
O2W Bk1 C2 79.76(6) . . ?
O2W Bk1 H1WA 92.7(7) . . ?
O2W Bk1 H4WA 144.4(7) . . ?
O2W Bk1 H3WA 58.3(9) . . ?
O2W Bk1 H3WB 79.9(7) . . ?
O2W Bk1 H2WA 13.0(10) . . ?
O2W Bk1 H2WB 13.2(9) . . ?
O2W Bk1 H4WB 123.0(11) . . ?
O2W Bk1 H1WB 86.8(8) . . ?
O2 Bk1 O4 138.54(6) 3_666 4_675 ?
O2 Bk1 O3 90.63(6) 3_666 4_675 ?
O2 Bk1 C1 114.86(6) 3_666 4_675 ?
O2 Bk1 C3 25.92(6) 3_666 3_666 ?
O2 Bk1 C2 76.37(5) 3_666 . ?
O2 Bk1 H1WA 156.1(8) 3_666 . ?
O2 Bk1 H4WA 70.3(7) 3_666 . ?
O2 Bk1 H3WA 110.1(9) 3_666 . ?
O2 Bk1 H3WB 130.1(7) 3_666 . ?
O2 Bk1 H2WA 78.7(10) 3_666 . ?
O2 Bk1 H2WB 66.6(9) 3_666 . ?
O2 Bk1 H4WB 59.2(10) 3_666 . ?
O2 Bk1 H1WB 130.4(9) 3_666 . ?
O1W Bk1 O1 148.98(6) . 3_666 ?
O1W Bk1 O4 72.22(6) . 4_675 ?
O1W Bk1 O3 123.33(6) . 4_675 ?
O1W Bk1 O3W 80.40(6) . . ?
O1W Bk1 O4W 104.43(6) . . ?
O1W Bk1 O2W 87.74(7) . . ?
O1W Bk1 O2 143.23(6) . 3_666 ?
O1W Bk1 C1 97.98(6) . 4_675 ?
O1W Bk1 C3 158.00(6) . 3_666 ?
O1W Bk1 C2 68.39(6) . . ?
O1W Bk1 H1WA 12.9(8) . . ?
O1W Bk1 H4WA 113.5(7) . . ?
O1W Bk1 H3WA 87.3(8) . . ?
O1W Bk1 H3WB 77.0(7) . . ?
O1W Bk1 H2WA 78.6(10) . . ?
O1W Bk1 H2WB 100.7(10) . . ?
O1W Bk1 H4WB 107.4(10) . . ?
O1W Bk1 H1WB 13.8(8) . . ?
O1B Bk1 O1 123.51(6) . 3_666 ?
O1B Bk1 O4 121.32(6) . 4_675 ?
O1B Bk1 O3 141.27(6) . 4_675 ?
O1B Bk1 O3W 136.69(6) . . ?
O1B Bk1 O4W 70.08(6) . . ?
O1B Bk1 O2W 78.86(6) . . ?
O1B Bk1 O2 76.48(6) . 3_666 ?
O1B Bk1 O1W 68.11(6) . . ?
O1B Bk1 C1 136.59(6) . 4_675 ?
O1B Bk1 C3 100.58(6) . 3_666 ?
O1B Bk1 C2 0.95(5) . . ?
O1B Bk1 H1WA 80.8(8) . . ?
O1B Bk1 H4WA 83.1(7) . . ?
O1B Bk1 H3WA 131.5(8) . . ?
O1B Bk1 H3WB 139.5(7) . . ?
O1B Bk1 H2WA 66.9(10) . . ?
O1B Bk1 H2WB 86.3(10) . . ?
O1B Bk1 H4WB 59.1(10) . . ?
O1B Bk1 H1WB 54.5(8) . . ?
C1 Bk1 C2 135.76(5) 4_675 . ?
C1 Bk1 H1WA 86.9(8) 4_675 . ?
C1 Bk1 H4WA 64.6(7) 4_675 . ?
C1 Bk1 H3WA 86.0(8) 4_675 . ?
C1 Bk1 H3WB 66.7(7) 4_675 . ?
C1 Bk1 H2WA 153.4(10) 4_675 . ?
C1 Bk1 H2WB 137.1(9) 4_675 . ?
C1 Bk1 H4WB 89.7(11) 4_675 . ?
C1 Bk1 H1WB 106.7(8) 4_675 . ?
C3 Bk1 C1 102.77(6) 3_666 4_675 ?
C3 Bk1 C2 100.62(6) 3_666 . ?
C3 Bk1 H1WA 163.0(7) 3_666 . ?
C3 Bk1 H4WA 82.4(7) 3_666 . ?
C3 Bk1 H3WA 87.0(9) 3_666 . ?
C3 Bk1 H3WB 104.6(7) 3_666 . ?
C3 Bk1 H2WA 79.5(10) 3_666 . ?
C3 Bk1 H2WB 58.7(9) 3_666 . ?
C3 Bk1 H4WB 80.1(10) 3_666 . ?
C3 Bk1 H1WB 150.3(8) 3_666 . ?
C2 Bk1 H1WA 81.1(8) . . ?
C2 Bk1 H4WA 82.1(7) . . ?
C2 Bk1 H3WA 132.4(8) . . ?
C2 Bk1 H3WB 140.2(7) . . ?
C2 Bk1 H2WA 67.8(10) . . ?
C2 Bk1 H2WB 87.1(10) . . ?
C2 Bk1 H4WB 58.2(10) . . ?
C2 Bk1 H1WB 54.7(8) . . ?
H1WA Bk1 H4WA 114.5(10) . . ?
H1WA Bk1 H3WA 79.8(11) . . ?
H1WA Bk1 H3WB 66.1(11) . . ?
H1WA Bk1 H2WA 85.6(12) . . ?
H1WA Bk1 H2WB 104.8(12) . . ?
H1WA Bk1 H4WB 114.2(13) . . ?
H1WA Bk1 H1WB 26.4(10) . . ?
H4WA Bk1 H3WA 145.3(11) . . ?
H4WA Bk1 H3WB 131.0(10) . . ?
H4WA Bk1 H2WA 141.1(12) . . ?
H4WA Bk1 H2WB 136.8(12) . . ?
H4WA Bk1 H4WB 25.5(11) . . ?
H4WA Bk1 H1WB 107.1(10) . . ?
H3WA Bk1 H3WB 24.0(10) . . ?
H3WA Bk1 H2WA 67.6(13) . . ?
H3WA Bk1 H2WB 57.0(13) . . ?
H3WA Bk1 H4WB 165.1(13) . . ?
H3WA Bk1 H1WB 98.4(12) . . ?
H3WB Bk1 H2WA 87.0(12) . . ?
H3WB Bk1 H2WB 80.5(12) . . ?
H3WB Bk1 H4WB 156.3(13) . . ?
H3WB Bk1 H1WB 90.3(11) . . ?
H2WA Bk1 H2WB 25.1(12) . . ?
H2WA Bk1 H4WB 116.6(14) . . ?
H2WA Bk1 H1WB 75.8(12) . . ?
H2WB Bk1 H4WB 120.2(14) . . ?
H2WB Bk1 H1WB 100.1(12) . . ?
H4WB Bk1 H1WB 96.4(13) . . ?
C3 O1 Bk1 93.77(13) . 3_666 ?
C1 O4 Bk1 92.99(13) . 4_576 ?
C1 O3 Bk1 94.78(13) . 4_576 ?
Bk1 O3W H3WA 117(3) . . ?
Bk1 O3W H3WB 137(3) . . ?
H3WA O3W H3WB 105(4) . . ?
Bk1 O4W H4WA 122(3) . . ?
Bk1 O4W H4WB 104(4) . . ?
H4WA O4W H4WB 108(4) . . ?
Bk1 O2W Bk1 135.96(7) . 4_575 ?
Bk1 O2W H2WA 103(3) 4_575 . ?
Bk1 O2W H2WA 121(3) . . ?
Bk1 O2W H2WB 124(3) . . ?
Bk1 O2W H2WB 30(3) 4_575 . ?
H2WA O2W H2WB 108(5) . . ?
Bk1 O2 Bk1 133.64(6) 3_666 . ?
C3 O2 Bk1 131.10(14) . . ?
C3 O2 Bk1 93.39(14) . 3_666 ?
Bk1 O1W H1WA 131(3) . . ?
Bk1 O1W H1WB 123(3) . . ?
H1WA O1W H1WB 104(4) . . ?
H1SA O1S H1SB 108(4) . . ?
C2 O1B Bk1 177.25(15) . . ?
O4 C1 Bk1 61.21(11) . 4_576 ?
O4 C1 C4 118.19(19) . . ?
O3 C1 Bk1 59.87(11) . 4_576 ?
O3 C1 O4 121.1(2) . . ?
O3 C1 C4 120.68(19) . . ?
C4 C1 Bk1 175.60(15) . 4_576 ?
O1 C3 Bk1 60.39(12) . 3_666 ?
O1 C3 O2 121.0(2) . . ?
O1 C3 C6 118.5(2) . . ?
O2 C3 Bk1 60.69(12) . 3_666 ?
O2 C3 C6 120.5(2) . . ?
C6 C3 Bk1 175.39(15) . 3_666 ?
C4 C6 C3 119.07(19) 3_667 . ?
C4 C6 C5 121.02(19) 3_667 . ?
C5 C6 C3 119.67(19) . . ?
O1B C2 Bk1 1.79(10) . . ?
O1B C2 O2B 125.3(2) . . ?
O1B C2 C5 118.21(19) . . ?
O2B C2 Bk1 126.98(14) . . ?
O2B C2 C5 116.40(19) . . ?
C5 C2 Bk1 116.61(13) . . ?
C6 C4 C1 119.42(19) 3_667 . ?
C5 C4 C1 120.09(19) . . ?
C5 C4 C6 120.22(19) . 3_667 ?
C6 C5 C2 121.78(19) . . ?
C4 C5 C6 118.73(19) . . ?
C4 C5 C2 119.41(19) . . ?

loop_
_geom_bond_atom_site_label_1
_geom_bond_atom_site_label_2
_geom_bond_distance
_geom_bond_site_symmetry_2
_geom_bond_publ_flag
Bk1 O1 2.5148(17) 3_666 ?
Bk1 O4 2.5730(17) 4_675 ?
Bk1 O3 2.5446(16) 4_675 ?
Bk1 O3W 2.4654(18) . ?
Bk1 O4W 2.4811(18) . ?
Bk1 O2W 2.4454(18) . ?
Bk1 O2 2.5212(17) 3_666 ?
Bk1 O1W 2.3739(18) . ?
Bk1 O1B 2.3552(16) . ?
Bk1 C1 2.932(2) 4_675 ?
Bk1 C3 2.886(2) 3_666 ?
Bk1 C2 3.601(2) . ?
Bk1 H1WA 3.03(4) . ?
Bk1 H4WA 2.98(4) . ?
Bk1 H3WA 2.92(4) . ?
Bk1 H3WB 3.07(4) . ?
Bk1 H2WA 2.91(5) . ?
Bk1 H2WB 2.99(5) . ?
Bk1 H4WB 2.78(5) . ?
Bk1 H1WB 2.91(4) . ?
O1 Bk1 2.5149(17) 3_666 ?
O1 C3 1.261(3) . ?
O4 Bk1 2.5729(17) 4_576 ?
O4 C1 1.278(3) . ?
O3 Bk1 2.5446(16) 4_576 ?
O3 C1 1.260(3) . ?
O3W H3WA 0.81(4) . ?
O3W H3WB 0.77(4) . ?
O4W H4WA 0.81(4) . ?
O4W H4WB 0.78(5) . ?
O2W Bk1 4.0542(19) 4_575 ?
O2W H2WA 0.76(5) . ?
O2W H2WB 0.82(5) . ?
O2 Bk1 2.5212(17) 3_666 ?
O2 C3 1.264(3) . ?
O1W H1WA 0.89(4) . ?
O1W H1WB 0.83(4) . ?
O1S H1SA 0.91(5) . ?
O1S H1SB 0.79(4) . ?
O1B C2 1.247(3) . ?
O2B C2 1.259(3) . ?
C1 Bk1 2.932(2) 4_576 ?
C1 C4 1.506(3) . ?
C3 Bk1 2.886(2) 3_666 ?
C3 C6 1.500(3) . ?
C6 C4 1.400(3) 3_667 ?
C6 C5 1.405(3) . ?
C2 C5 1.526(3) . ?
C4 C6 1.400(3) 3_667 ?
C4 C5 1.398(3) . ?

loop_
_geom_hbond_atom_site_label_D
_geom_hbond_atom_site_label_H
_geom_hbond_atom_site_label_A
_geom_hbond_distance_DH
_geom_hbond_distance_HA
_geom_hbond_distance_DA
_geom_hbond_angle_DHA
_geom_hbond_site_symmetry_A
O1S H1SA O1 0.91(5) 1.85(5) 2.736(3) 165(4) 2_556
O1W H1WA O2B 0.89(4) 1.74(4) 2.632(2) 173(4) 2_556
O4W H4WA O1S 0.81(4) 1.92(4) 2.714(3) 168(4) 1_655
O1S H1SB O2B 0.79(4) 1.96(4) 2.737(3) 169(4) .
O2W H2WA O1S 0.76(5) 1.92(5) 2.673(3) 171(5) .
O4W H4WB O2 0.78(5) 1.95(5) 2.725(3) 174(5) .
O1W H1WB O3 0.83(4) 2.00(4) 2.823(2) 174(4) .

loop_
_geom_torsion_atom_site_label_1
_geom_torsion_atom_site_label_2
_geom_torsion_atom_site_label_3
_geom_torsion_atom_site_label_4
_geom_torsion
_geom_torsion_site_symmetry_1
_geom_torsion_site_symmetry_2
_geom_torsion_site_symmetry_3
_geom_torsion_site_symmetry_4
_geom_torsion_publ_flag
Bk1 O1 C3 O2 -3.7(2) 3_666 . . . ?
Bk1 O1 C3 C6 174.88(17) 3_666 . . . ?
Bk1 O4 C1 O3 1.9(2) 4_576 . . . ?
Bk1 O4 C1 C4 -175.04(17) 4_576 . . . ?
Bk1 O3 C1 O4 -1.9(2) 4_576 . . . ?
Bk1 O3 C1 C4 174.94(17) 4_576 . . . ?
Bk1 O2 C3 Bk1 165.71(18) . . . 3_666 ?
Bk1 O2 C3 O1 3.7(2) 3_666 . . . ?
Bk1 O2 C3 O1 169.38(14) . . . . ?
Bk1 O2 C3 C6 -9.1(3) . . . . ?
Bk1 O2 C3 C6 -174.86(17) 3_666 . . . ?
Bk1 C2 C5 C6 -84.3(2) . . . . ?
Bk1 C2 C5 C4 98.92(19) . . . . ?
O1 C3 C6 C4 44.1(3) . . . 3_667 ?
O1 C3 C6 C5 -130.2(2) . . . . ?
O4 C1 C4 C6 -46.7(3) . . . 3_667 ?
O4 C1 C4 C5 127.4(2) . . . . ?
O3 C1 C4 C6 136.4(2) . . . 3_667 ?
O3 C1 C4 C5 -49.5(3) . . . . ?
O2 C3 C6 C4 -137.3(2) . . . 3_667 ?
O2 C3 C6 C5 48.3(3) . . . . ?
O1B C2 C5 C6 -85.2(3) . . . . ?
O1B C2 C5 C4 98.0(2) . . . . ?
O2B C2 C5 C6 97.0(3) . . . . ?
O2B C2 C5 C4 -79.8(3) . . . . ?
C1 C4 C5 C6 -172.19(19) . . . . ?
C1 C4 C5 C2 4.6(3) . . . . ?
C3 C6 C5 C2 -4.4(3) . . . . ?
C3 C6 C5 C4 172.4(2) . . . . ?
C6 C4 C5 C6 1.9(3) 3_667 . . . ?
C6 C4 C5 C2 178.70(19) 3_667 . . . ?
C4 C6 C5 C2 -178.6(2) 3_667 . . . ?
C4 C6 C5 C4 -1.9(3) 3_667 . . . ?
